data_1529675
loop_
_publ_author_name
'Bondar, V.I.'
'Belov, N.V.'
'Kurkutova, E.N.'
'Ilyukhin, V.V.'
'Rau, V.G.'

_publ_section_title
;
 The crystal structure of the complex compound (Cr (O C N2 H4)6) (Co (N
 H3)2 (N O2)4)3 (H2 O)3
;
_journal_name_full 'Doklady Akademii Nauk SSSR'
_journal_page_first 358
_journal_page_last 361
_journal_volume 244
_journal_year 1979
_chemical_formula_sum 'C6 H24 Co3 Cr N30 O33'
_chemical_name_systematic
;
((N H2 C O N H2)6 Cr) (Co (N H3)2 (N O2)4)3 (H2 O)3
;
_space_group_IT_number 148
_symmetry_space_group_name_Hall '-R 3'
_symmetry_space_group_name_H-M 'R -3 :H'
_cell_angle_alpha 90
_cell_angle_beta 90
_cell_angle_gamma 120
_cell_formula_units_Z 6
_cell_length_a 24.78
_cell_length_b 24.78
_cell_length_c 13.195
_cell_volume 7016.857
_citation_journal_id_ASTM DANKAS
_cod_data_source_file Bondar_DANKAS_1979_1179.cif
_cod_data_source_block C6Co3Cr1H24N30O33
_cod_original_formula_sum 'C6 Co3 Cr1 H24 N30 O33'
_cod_database_code 1529675

loop_
_symmetry_equiv_pos_as_xyz
x,y,z
-y,x-y,z
-x+y,-x,z
-x,-y,-z
y,-x+y,-z
x-y,x,-z
x+2/3,y+1/3,z+1/3
-y+2/3,x-y+1/3,z+1/3
-x+y+2/3,-x+1/3,z+1/3
-x+2/3,-y+1/3,-z+1/3
y+2/3,-x+y+1/3,-z+1/3
x-y+2/3,x+1/3,-z+1/3
x+1/3,y+2/3,z+2/3
-y+1/3,x-y+2/3,z+2/3
-x+y+1/3,-x+2/3,z+2/3
-x+1/3,-y+2/3,-z+2/3
y+1/3,-x+y+2/3,-z+2/3
x-y+1/3,x+2/3,-z+2/3

loop_
_atom_site_label
_atom_site_type_symbol
_atom_site_fract_x
_atom_site_fract_y
_atom_site_fract_z
_atom_site_occupancy
_atom_site_U_iso_or_equiv
_atom_site_attached_hydrogens
N1 N-3 0.3051 0.0457 0.47391 1 0.0 3
N7 N-3 0.12783 0.03371 0.1383 1 0.0 0
H1 H+1 0.102 -0.008 0.121 1 0.0 0
H4 H+1 0.144 0.164 0.133 1 0.0 0
Cr1 Cr+3 0 0 0 1 0.0 0
H6 H+1 0.176 0.194 0.365 1 0.0 0
O5 O-2 0.25063 0.10773 0.24265 1 0.0 0
O3 O-2 0.23692 0.26879 0.28019 1 0.0 2
N5 N+3 0.08107 0.25402 0.13369 1 0.0 0
H2 H+1 0.164 0.046 0.164 1 0.0 0
H3 H+1 0.187 0.142 0.181 1 0.0 0
N10 N-3 0.05758 0.13557 0.36285 1 0.0 0
H5 H+1 0.176 0.136 0.413 1 0.0 0
O2 O-2 0.07249 0.05685 0.41754 1 0.0 0
O6 O-2 0.15432 0.28459 0.42078 1 0.0 0
O9 O-2 0.0927 0.21437 0.12107 1 0.0 0
N2 N-3 0.30268 0.13382 0.01472 1 0.0 3
C2 C+4 0.09359 0.11301 0.39093 1 0.0 0
C1 C+4 0.11429 0.07835 0.12195 1 0.0 0
N8 N-3 0.15532 0.13633 0.14537 1 0.0 0
H8 H+1 0.011 0.115 0.361 1 0.0 0
H7 H+1 0.071 0.177 0.352 1 0.0 0
N4 N+3 0.30082 0.15366 0.4957 1 0.0 0
N6 N+3 0.30004 0.24366 0.04199 1 0.0 0
O7 O-2 0.29158 0.19635 0.47823 1 0.0 0
O1 O-2 0.06361 0.06838 0.08331 1 0.0 0
Cr2 Cr+3 0 0 0.5 1 0.0 0
O4 O-2 0.2075 0.04811 0.36657 1 0.0 0
N3 N+3 0.25486 0.08767 0.32619 1 0.0 0
O11 O-2 0.29826 0.22929 0.12964 1 0.0 0
Co1 Co+3 0.33432 0.12231 0.39554 1 0.0 0
N9 N-3 0.15479 0.15159 0.39067 1 0.0 0
O8 O-2 0.04205 0.24254 0.19542 1 0.0 0
O10 O-2 0.28011 0.27721 0.01621 1 0.0 0
